data_2227671
loop_
_publ_author_name
'Ha, Kwang'
'Lim, Hyun Sub'
'Kim, Hyung Jin'

_publ_section_title
;
 5-(4-Chlorophenyl)-6-isopropyl-5,6-dihydro-4<i>H</i>-pyrrolo[3,4-<i>c</i>]isoxazole
;
_journal_coeditor_code IS2594
_journal_issue 10
_journal_name_full 'Acta Crystallographica Section E'
_journal_page_first o2483
_journal_paper_doi 10.1107/S1600536810034872
_journal_volume 66
_journal_year 2010
_chemical_formula_iupac 'C14 H15 Cl N2 O'
_chemical_formula_moiety 'C14 H15 Cl N2 O'
_chemical_formula_sum 'C14 H15 Cl N2 O'
_chemical_formula_weight 262.73
_chemical_name_systematic
;
5-(4-Chlorophenyl)-6-isopropyl-5,6-dihydro-4<i>H</i>-
pyrrolo[3,4-<i>c</i>]isoxazole
;
_space_group_IT_number 14
_symmetry_cell_setting monoclinic
_symmetry_space_group_name_Hall '-P 2ybc'
_symmetry_space_group_name_H-M 'P 1 21/c 1'
_atom_sites_solution_hydrogens geom
_atom_sites_solution_primary direct
_atom_sites_solution_secondary difmap
_cell_angle_alpha 90.00
_cell_angle_beta 117.2380(10)
_cell_angle_gamma 90.00
_cell_formula_units_Z 4
_cell_length_a 15.0037(9)
_cell_length_b 6.2364(4)
_cell_length_c 15.5801(9)
_cell_measurement_reflns_used 2659
_cell_measurement_temperature 200(2)
_cell_measurement_theta_max 27.12
_cell_measurement_theta_min 2.62
_cell_volume 1296.16(14)
_computing_cell_refinement 'SAINT (Bruker, 2000)'
_computing_data_collection 'SMART (Bruker, 2000)'
_computing_data_reduction 'SAINT (Bruker, 2000)'
_computing_molecular_graphics 'ORTEP-3 (Farrugia, 1997) and PLATON (Spek, 2009)'
_computing_publication_material 'SHELXL97 (Sheldrick, 2008)'
_computing_structure_refinement 'SHELXL97 (Sheldrick, 2008)'
_computing_structure_solution 'SHELXS97 (Sheldrick, 2008)'
_diffrn_ambient_temperature 200(2)
_diffrn_measured_fraction_theta_full 0.994
_diffrn_measured_fraction_theta_max 0.994
_diffrn_measurement_device_type 'Bruker SMART 1000 CCD'
_diffrn_measurement_method '\f and \w scans'
_diffrn_radiation_monochromator graphite
_diffrn_radiation_source 'fine-focus sealed tube'
_diffrn_radiation_type MoK\a
_diffrn_radiation_wavelength 0.71073
_diffrn_reflns_av_R_equivalents 0.0429
_diffrn_reflns_av_sigmaI/netI 0.0580
_diffrn_reflns_limit_h_max 20
_diffrn_reflns_limit_h_min -19
_diffrn_reflns_limit_k_max 8
_diffrn_reflns_limit_k_min -8
_diffrn_reflns_limit_l_max 20
_diffrn_reflns_limit_l_min -18
_diffrn_reflns_number 9224
_diffrn_reflns_theta_full 28.30
_diffrn_reflns_theta_max 28.30
_diffrn_reflns_theta_min 2.62
_diffrn_standards_decay_% 0
_diffrn_standards_interval_count 0
_diffrn_standards_interval_time 0
_diffrn_standards_number 0
_exptl_absorpt_coefficient_mu 0.284
_exptl_absorpt_correction_T_max 0.966
_exptl_absorpt_correction_T_min 0.861
_exptl_absorpt_correction_type multi-scan
_exptl_absorpt_process_details '(<i>SADABS</i>; Bruker, 2000)'
_exptl_crystal_colour 'pale yellow'
_exptl_crystal_density_diffrn 1.346
_exptl_crystal_density_method 'not measured'
_exptl_crystal_description stick
_exptl_crystal_F_000 552
_exptl_crystal_size_max 0.35
_exptl_crystal_size_mid 0.28
_exptl_crystal_size_min 0.12
_refine_diff_density_max 0.357
_refine_diff_density_min -0.442
_refine_ls_extinction_method none
_refine_ls_goodness_of_fit_ref 1.069
_refine_ls_hydrogen_treatment constr
_refine_ls_matrix_type full
_refine_ls_number_parameters 165
_refine_ls_number_reflns 3211
_refine_ls_number_restraints 0
_refine_ls_restrained_S_all 1.069
_refine_ls_R_factor_all 0.0935
_refine_ls_R_factor_gt 0.0437
_refine_ls_shift/su_max 0.001
_refine_ls_shift/su_mean 0.000
_refine_ls_structure_factor_coef Fsqd
_refine_ls_weighting_details 'calc w=1/[\s^2^(Fo^2^)+(0.0311P)^2^+0.6269P] where P=(Fo^2^+2Fc^2^)/3'
_refine_ls_weighting_scheme calc
_refine_ls_wR_factor_gt 0.0836
_refine_ls_wR_factor_ref 0.1167
_reflns_number_gt 1907
_reflns_number_total 3211
_reflns_threshold_expression I>2sigma(I)
_cod_data_source_file is2594.cif
_cod_data_source_block I
_cod_original_sg_symbol_H-M 'P 21/c'
_cod_database_code 2227671
_cod_database_fobs_code 2227671

loop_
_symmetry_equiv_pos_as_xyz
'x, y, z'
'-x, y+1/2, -z+1/2'
'-x, -y, -z'
'x, -y-1/2, z-1/2'

loop_
_atom_site_type_symbol
_atom_site_label
_atom_site_fract_x
_atom_site_fract_y
_atom_site_fract_z
_atom_site_U_iso_or_equiv
_atom_site_adp_type
_atom_site_calc_flag
_atom_site_refinement_flags
_atom_site_occupancy
_atom_site_disorder_assembly
_atom_site_disorder_group
Cl Cl1 0.53029(5) 0.72970(11) 0.07428(5) 0.0460(2) Uani d . 1 . .
O O1 0.17957(13) 1.1528(3) 0.45555(12) 0.0468(5) Uani d . 1 . .
N N1 0.25711(13) 0.8986(3) 0.24578(13) 0.0292(4) Uani d . 1 . .
N N2 0.17208(15) 1.2612(3) 0.37156(14) 0.0400(5) Uani d . 1 . .
C C1 0.31613(16) 0.8552(4) 0.20076(15) 0.0284(5) Uani d . 1 . .
C C2 0.32447(17) 1.0003(4) 0.13595(16) 0.0317(5) Uani d . 1 . .
H H2 0.2857 1.1280 0.1193 0.038 Uiso calc R 1 . .
C C3 0.38835(17) 0.9599(4) 0.09593(16) 0.0341(5) Uani d . 1 . .
H H3 0.3940 1.0608 0.0530 0.041 Uiso calc R 1 . .
C C4 0.44355(17) 0.7739(4) 0.11838(16) 0.0327(5) Uani d . 1 . .
C C5 0.43342(16) 0.6228(4) 0.17806(16) 0.0333(5) Uani d . 1 . .
H H5 0.4696 0.4918 0.1911 0.040 Uiso calc R 1 . .
C C6 0.37017(16) 0.6630(4) 0.21896(16) 0.0316(5) Uani d . 1 . .
H H6 0.3634 0.5586 0.2600 0.038 Uiso calc R 1 . .
C C7 0.27190(18) 0.7731(4) 0.33222(17) 0.0341(5) Uani d . 1 . .
H H7A 0.3437 0.7411 0.3738 0.041 Uiso calc R 1 . .
H H7B 0.2335 0.6372 0.3140 0.041 Uiso calc R 1 . .
C C8 0.23192(17) 0.9227(4) 0.38036(16) 0.0322(5) Uani d . 1 . .
C C9 0.21539(18) 0.9522(4) 0.45747(17) 0.0412(6) Uani d . 1 . .
H H9 0.2271 0.8481 0.5060 0.049 Uiso calc R 1 . .
C C10 0.20329(16) 1.1175(4) 0.33080(16) 0.0298(5) Uani d . 1 . .
C C11 0.21313(16) 1.1144(4) 0.23924(15) 0.0279(5) Uani d . 1 . .
H H11 0.2625 1.2261 0.2426 0.034 Uiso calc R 1 . .
C C12 0.11400(17) 1.1478(4) 0.14745(16) 0.0325(5) Uani d . 1 . .
H H12 0.1255 1.1103 0.0909 0.039 Uiso calc R 1 . .
C C13 0.0833(2) 1.3827(4) 0.13769(19) 0.0464(7) Uani d . 1 . .
H H13A 0.0713 1.4239 0.1922 0.070 Uiso calc R 1 . .
H H13B 0.0218 1.4036 0.0772 0.070 Uiso calc R 1 . .
H H13C 0.1369 1.4716 0.1373 0.070 Uiso calc R 1 . .
C C14 0.03096(18) 1.0035(4) 0.14450(19) 0.0488(7) Uani d . 1 . .
H H14A 0.0132 1.0470 0.1951 0.073 Uiso calc R 1 . .
H H14B 0.0542 0.8544 0.1551 0.073 Uiso calc R 1 . .
H H14C -0.0280 1.0161 0.0813 0.073 Uiso calc R 1 . .

loop_
_atom_site_aniso_label
_atom_site_aniso_U_11
_atom_site_aniso_U_22
_atom_site_aniso_U_33
_atom_site_aniso_U_12
_atom_site_aniso_U_13
_atom_site_aniso_U_23
Cl1 0.0449(4) 0.0560(4) 0.0462(4) 0.0075(3) 0.0287(3) -0.0022(3)
O1 0.0517(11) 0.0585(12) 0.0343(10) 0.0084(9) 0.0233(9) -0.0015(9)
N1 0.0326(10) 0.0275(10) 0.0298(10) 0.0036(8) 0.0164(8) 0.0050(8)
N2 0.0474(12) 0.0423(12) 0.0348(11) 0.0057(10) 0.0226(10) 0.0010(10)
C1 0.0285(12) 0.0294(12) 0.0256(12) -0.0007(10) 0.0109(9) -0.0007(9)
C2 0.0340(13) 0.0306(12) 0.0314(13) 0.0048(10) 0.0158(10) 0.0041(10)
C3 0.0370(13) 0.0362(14) 0.0310(13) -0.0029(11) 0.0172(11) 0.0018(10)
C4 0.0322(12) 0.0364(13) 0.0315(13) 0.0016(11) 0.0163(10) -0.0042(10)
C5 0.0312(12) 0.0306(13) 0.0340(13) 0.0033(10) 0.0115(10) -0.0008(10)
C6 0.0300(12) 0.0314(12) 0.0308(12) 0.0003(10) 0.0117(10) 0.0027(10)
C7 0.0414(13) 0.0312(13) 0.0331(13) 0.0030(11) 0.0199(11) 0.0064(10)
C8 0.0317(12) 0.0369(13) 0.0291(12) -0.0003(11) 0.0148(10) 0.0034(10)
C9 0.0400(14) 0.0509(16) 0.0330(14) 0.0066(12) 0.0171(11) 0.0067(12)
C10 0.0264(11) 0.0332(13) 0.0294(12) -0.0006(10) 0.0124(10) -0.0002(10)
C11 0.0275(11) 0.0290(12) 0.0286(12) -0.0002(10) 0.0139(9) 0.0017(9)
C12 0.0322(13) 0.0359(13) 0.0283(12) 0.0036(10) 0.0128(10) 0.0030(10)
C13 0.0456(15) 0.0455(16) 0.0449(16) 0.0111(13) 0.0180(13) 0.0129(13)
C14 0.0350(14) 0.0522(17) 0.0492(16) -0.0046(13) 0.0106(12) 0.0032(13)

loop_
_atom_type_symbol
_atom_type_description
_atom_type_scat_dispersion_real
_atom_type_scat_dispersion_imag
_atom_type_scat_source
C C 0.0033 0.0016 'International Tables Vol C Tables 4.2.6.8 and 6.1.1.4'
H H 0.0000 0.0000 'International Tables Vol C Tables 4.2.6.8 and 6.1.1.4'
Cl Cl 0.1484 0.1585 'International Tables Vol C Tables 4.2.6.8 and 6.1.1.4'
N N 0.0061 0.0033 'International Tables Vol C Tables 4.2.6.8 and 6.1.1.4'
O O 0.0106 0.0060 'International Tables Vol C Tables 4.2.6.8 and 6.1.1.4'

loop_
_geom_angle_atom_site_label_1
_geom_angle_atom_site_label_2
_geom_angle_atom_site_label_3
_geom_angle_site_symmetry_1
_geom_angle_site_symmetry_3
_geom_angle
_geom_angle_publ_flag
C9 O1 N2 . . 108.68(17) ?
C1 N1 C11 . . 120.72(17) ?
C1 N1 C7 . . 119.44(18) ?
C11 N1 C7 . . 114.75(16) ?
C10 N2 O1 . . 103.03(18) ?
N1 C1 C6 . . 120.6(2) ?
N1 C1 C2 . . 121.8(2) ?
C6 C1 C2 . . 117.59(19) ?
C3 C2 C1 . . 121.0(2) ?
C3 C2 H2 . . 119.5 ?
C1 C2 H2 . . 119.5 ?
C4 C3 C2 . . 120.0(2) ?
C4 C3 H3 . . 120.0 ?
C2 C3 H3 . . 120.0 ?
C3 C4 C5 . . 120.6(2) ?
C3 C4 Cl1 . . 120.21(18) ?
C5 C4 Cl1 . . 119.21(18) ?
C4 C5 C6 . . 119.7(2) ?
C4 C5 H5 . . 120.1 ?
C6 C5 H5 . . 120.1 ?
C5 C6 C1 . . 121.0(2) ?
C5 C6 H6 . . 119.5 ?
C1 C6 H6 . . 119.5 ?
N1 C7 C8 . . 101.51(17) ?
N1 C7 H7A . . 111.5 ?
C8 C7 H7A . . 111.5 ?
N1 C7 H7B . . 111.5 ?
C8 C7 H7B . . 111.5 ?
H7A C7 H7B . . 109.3 ?
C9 C8 C10 . . 103.8(2) ?
C9 C8 C7 . . 145.0(2) ?
C10 C8 C7 . . 111.13(19) ?
C8 C9 O1 . . 109.8(2) ?
C8 C9 H9 . . 125.1 ?
O1 C9 H9 . . 125.1 ?
N2 C10 C8 . . 114.6(2) ?
N2 C10 C11 . . 133.3(2) ?
C8 C10 C11 . . 112.02(19) ?
N1 C11 C10 . . 100.43(17) ?
N1 C11 C12 . . 113.51(18) ?
C10 C11 C12 . . 114.16(17) ?
N1 C11 H11 . . 109.5 ?
C10 C11 H11 . . 109.5 ?
C12 C11 H11 . . 109.5 ?
C14 C12 C13 . . 111.1(2) ?
C14 C12 C11 . . 112.28(19) ?
C13 C12 C11 . . 110.13(19) ?
C14 C12 H12 . . 107.7 ?
C13 C12 H12 . . 107.7 ?
C11 C12 H12 . . 107.7 ?
C12 C13 H13A . . 109.5 ?
C12 C13 H13B . . 109.5 ?
H13A C13 H13B . . 109.5 ?
C12 C13 H13C . . 109.5 ?
H13A C13 H13C . . 109.5 ?
H13B C13 H13C . . 109.5 ?
C12 C14 H14A . . 109.5 ?
C12 C14 H14B . . 109.5 ?
H14A C14 H14B . . 109.5 ?
C12 C14 H14C . . 109.5 ?
H14A C14 H14C . . 109.5 ?
H14B C14 H14C . . 109.5 ?

loop_
_geom_bond_atom_site_label_1
_geom_bond_atom_site_label_2
_geom_bond_site_symmetry_2
_geom_bond_distance
_geom_bond_publ_flag
Cl1 C4 . 1.749(2) ?
O1 C9 . 1.356(3) ?
O1 N2 . 1.431(2) ?
N1 C1 . 1.385(3) ?
N1 C11 . 1.482(3) ?
N1 C7 . 1.484(3) ?
N2 C10 . 1.303(3) ?
C1 C6 . 1.401(3) ?
C1 C2 . 1.403(3) ?
C2 C3 . 1.385(3) ?
C2 H2 . 0.9500 ?
C3 C4 . 1.374(3) ?
C3 H3 . 0.9500 ?
C4 C5 . 1.380(3) ?
C5 C6 . 1.387(3) ?
C5 H5 . 0.9500 ?
C6 H6 . 0.9500 ?
C7 C8 . 1.485(3) ?
C7 H7A . 0.9900 ?
C7 H7B . 0.9900 ?
C8 C9 . 1.346(3) ?
C8 C10 . 1.398(3) ?
C9 H9 . 0.9500 ?
C10 C11 . 1.500(3) ?
C11 C12 . 1.534(3) ?
C11 H11 . 1.0000 ?
C12 C14 . 1.521(3) ?
C12 C13 . 1.522(3) ?
C12 H12 . 1.0000 ?
C13 H13A . 0.9800 ?
C13 H13B . 0.9800 ?
C13 H13C . 0.9800 ?
C14 H14A . 0.9800 ?
C14 H14B . 0.9800 ?
C14 H14C . 0.9800 ?

loop_
_geom_hbond_atom_site_label_D
_geom_hbond_atom_site_label_H
_geom_hbond_atom_site_label_A
_geom_hbond_site_symmetry_A
_geom_hbond_distance_DH
_geom_hbond_distance_HA
_geom_hbond_distance_DA
_geom_hbond_angle_DHA
C5 H5 Cg1 2_645 0.95 2.65 3.405(3) 136
C9 H9 Cg1 4_576 0.95 2.62 3.392(3) 138

loop_
_geom_torsion_atom_site_label_1
_geom_torsion_atom_site_label_2
_geom_torsion_atom_site_label_3
_geom_torsion_atom_site_label_4
_geom_torsion_site_symmetry_1
_geom_torsion_site_symmetry_2
_geom_torsion_site_symmetry_3
_geom_torsion_site_symmetry_4
_geom_torsion
_geom_torsion_publ_flag
C9 O1 N2 C10 . . . . 0.3(2) ?
C11 N1 C1 C6 . . . . 170.09(19) ?
C7 N1 C1 C6 . . . . 16.6(3) ?
C11 N1 C1 C2 . . . . -9.7(3) ?
C7 N1 C1 C2 . . . . -163.2(2) ?
N1 C1 C2 C3 . . . . 176.2(2) ?
C6 C1 C2 C3 . . . . -3.7(3) ?
C1 C2 C3 C4 . . . . 1.0(3) ?
C2 C3 C4 C5 . . . . 2.2(3) ?
C2 C3 C4 Cl1 . . . . -175.91(18) ?
C3 C4 C5 C6 . . . . -2.7(3) ?
Cl1 C4 C5 C6 . . . . 175.43(17) ?
C4 C5 C6 C1 . . . . 0.0(3) ?
N1 C1 C6 C5 . . . . -176.7(2) ?
C2 C1 C6 C5 . . . . 3.2(3) ?
C1 N1 C7 C8 . . . . 156.14(19) ?
C11 N1 C7 C8 . . . . 1.2(2) ?
N1 C7 C8 C9 . . . . -178.9(3) ?
N1 C7 C8 C10 . . . . -3.4(2) ?
C10 C8 C9 O1 . . . . -0.4(3) ?
C7 C8 C9 O1 . . . . 175.2(3) ?
N2 O1 C9 C8 . . . . 0.1(3) ?
O1 N2 C10 C8 . . . . -0.5(3) ?
O1 N2 C10 C11 . . . . 177.8(2) ?
C9 C8 C10 N2 . . . . 0.6(3) ?
C7 C8 C10 N2 . . . . -176.7(2) ?
C9 C8 C10 C11 . . . . -178.10(19) ?
C7 C8 C10 C11 . . . . 4.6(3) ?
C1 N1 C11 C10 . . . . -153.36(19) ?
C7 N1 C11 C10 . . . . 1.3(2) ?
C1 N1 C11 C12 . . . . 84.4(2) ?
C7 N1 C11 C12 . . . . -121.0(2) ?
N2 C10 C11 N1 . . . . 178.2(2) ?
C8 C10 C11 N1 . . . . -3.5(2) ?
N2 C10 C11 C12 . . . . -60.0(3) ?
C8 C10 C11 C12 . . . . 118.3(2) ?
N1 C11 C12 C14 . . . . 65.4(2) ?
C10 C11 C12 C14 . . . . -48.9(3) ?
N1 C11 C12 C13 . . . . -170.28(18) ?
C10 C11 C12 C13 . . . . 75.4(2) ?
